data_1575843
loop_
_publ_author_name
'Yang, Yang'
'Bai, Guishun'
'Qin, Mengmeng'
'Wang, Juelian'
'Yang, Yihuan'
'Wang, Hong'
'Bonne, Damien'
'Rodriguez, Jean'
'Bao, Xiaoze'

_publ_section_title
;
 Atroposelective synthesis of sterically hindered stereochemically complex
 BINOL derivatives <i>via</i> central-to-axial chirality induction.
;
_journal_issue 41
_journal_name_full 'Chemical science'
_journal_page_first 19342
_journal_page_last 19349
_journal_paper_doi 10.1039/d5sc05212b
_journal_volume 16
_journal_year 2025
_chemical_absolute_configuration ad
_chemical_formula_moiety 'C36 H22 Br2 N2 O8, C H Cl3'
_chemical_formula_sum 'C37 H23 Br2 Cl3 N2 O8'
_chemical_formula_weight 889.74
_space_group_crystal_system orthorhombic
_space_group_IT_number 20
_space_group_name_Hall 'C 2c 2'
_space_group_name_H-M_alt 'C 2 2 21'
_atom_sites_solution_hydrogens geom
_atom_sites_solution_primary dual
_audit_creation_date 2022-10-28
_audit_creation_method
;
Olex2 1.5
(compiled 2022.04.07 svn.rca3783a0 for OlexSys, GUI svn.r6498)
;
_audit_update_record
;
2025-06-17 deposited with the CCDC.	2025-09-11 downloaded from the CCDC.
;
_cell_angle_alpha 90
_cell_angle_beta 90
_cell_angle_gamma 90
_cell_formula_units_Z 4
_cell_length_a 9.8643(3)
_cell_length_b 15.3347(3)
_cell_length_c 23.6263(5)
_cell_measurement_reflns_used 6872
_cell_measurement_temperature 193.00
_cell_measurement_theta_max 58.73
_cell_measurement_theta_min 3.25
_cell_volume 3573.86(15)
_computing_cell_refinement 'SAINT V8.40B (Bruker, 2019)'
_computing_data_collection 'APEX4 V2022.1-1 (Bruker, 2022)'
_computing_data_reduction 'SAINT V8.40B (Bruker, 2019)'
_computing_molecular_graphics 'Olex2 1.5 (Dolomanov et al., 2009)'
_computing_publication_material 'Olex2 1.5 (Dolomanov et al., 2009)'
_computing_structure_refinement 'SHELXL 2019/2 (Sheldrick, 2015)'
_computing_structure_solution 'SHELXT 2018/2 (Sheldrick, 2018)'
_diffrn_ambient_temperature 193.00
_diffrn_detector CPAD
_diffrn_detector_area_resol_mean 7.41
_diffrn_detector_type 'Bruker PHOTON II'
_diffrn_measured_fraction_theta_full 0.995
_diffrn_measured_fraction_theta_max 0.967
_diffrn_measurement_device 'four-circle diffractometer'
_diffrn_measurement_device_type 'Bruker D8 VENTURE Metaljet PHOTON II'
_diffrn_measurement_method '\w and \f shutterless scans'
_diffrn_measurement_specimen_support 'nylon loop'
_diffrn_radiation_monochromator 'Helios Multi-layer Optic'
_diffrn_radiation_probe x-ray
_diffrn_radiation_type GaK\a
_diffrn_radiation_wavelength 1.34139
_diffrn_reflns_av_R_equivalents 0.0363
_diffrn_reflns_av_unetI/netI 0.0436
_diffrn_reflns_Laue_measured_fraction_full 0.995
_diffrn_reflns_Laue_measured_fraction_max 0.967
_diffrn_reflns_limit_h_max 10
_diffrn_reflns_limit_h_min -12
_diffrn_reflns_limit_k_max 15
_diffrn_reflns_limit_k_min -19
_diffrn_reflns_limit_l_max 28
_diffrn_reflns_limit_l_min -29
_diffrn_reflns_number 12158
_diffrn_reflns_point_group_measured_fraction_full 0.992
_diffrn_reflns_point_group_measured_fraction_max 0.956
_diffrn_reflns_theta_full 53.594
_diffrn_reflns_theta_max 60.302
_diffrn_reflns_theta_min 3.255
_diffrn_source MetalJet
_diffrn_source_current 2.23
_diffrn_source_power 0.15540869999999998
_diffrn_source_type 'Liquid Metal source'
_diffrn_source_voltage 69.69
_diffrn_standards_number 0
_exptl_absorpt_coefficient_mu 3.588
_exptl_absorpt_correction_T_max 0.7518
_exptl_absorpt_correction_T_min 0.6056
_exptl_absorpt_correction_type multi-scan
_exptl_absorpt_process_details
;
SADABS-2016/2 (Bruker,2016/2) was used for absorption correction.
wR2(int) was 0.0680 before and 0.0417 after correction.
The Ratio of minimum to maximum transmission is 0.8055.
The \l/2 correction factor is Not present.
;
_exptl_crystal_density_diffrn 1.654
_exptl_crystal_description block
_exptl_crystal_F_000 1776
_exptl_crystal_size_max 0.13
_exptl_crystal_size_mid 0.12
_exptl_crystal_size_min 0.1
_refine_diff_density_max 0.572
_refine_diff_density_min -0.585
_refine_diff_density_rms 0.061
_refine_ls_abs_structure_details
;
 Flack x determined using 1234 quotients [(I+)-(I-)]/[(I+)+(I-)]
 (Parsons, Flack and Wagner, Acta Cryst. B69 (2013) 249-259).
;
_refine_ls_abs_structure_Flack -0.016(11)
_refine_ls_extinction_method none
_refine_ls_goodness_of_fit_ref 1.036
_refine_ls_hydrogen_treatment constr
_refine_ls_matrix_type full
_refine_ls_number_parameters 254
_refine_ls_number_reflns 3908
_refine_ls_number_restraints 42
_refine_ls_restrained_S_all 1.035
_refine_ls_R_factor_all 0.0520
_refine_ls_R_factor_gt 0.0388
_refine_ls_shift/su_max 0.001
_refine_ls_shift/su_mean 0.000
_refine_ls_structure_factor_coef Fsqd
_refine_ls_weighting_details 'w=1/[\s^2^(Fo^2^)+(0.0355P)^2^+5.0240P] where P=(Fo^2^+2Fc^2^)/3'
_refine_ls_weighting_scheme calc
_refine_ls_wR_factor_gt 0.0839
_refine_ls_wR_factor_ref 0.0903
_reflns_Friedel_coverage 0.772
_reflns_Friedel_fraction_full 0.988
_reflns_Friedel_fraction_max 0.942
_reflns_number_gt 3316
_reflns_number_total 3908
_reflns_threshold_expression 'I > 2\s(I)'
_cod_data_source_file d5sc05212b2.cif
_cod_data_source_block a
_cod_depositor_comments
;
The following automatic conversions were performed:

data item '_diffrn_radiation_probe' value 'X-ray' was changed to
'x-ray' in accordance with the
/home/data/users/saulius/crontab/automatic-downloads/rss-feeds/RSC/lib/dictionaries/cif_core.dic
dictionary named 'cif_core.dic' version 2.4.2 last updated on
2011-04-26.

Automatic conversion script
Id: cif_fix_values 8170 2020-07-09 18:12:32Z antanas 

 Adding full bibliography for 1575843--1575846.cif.
;
_cod_database_code 1575843
_shelx_shelxl_version_number 2019/2
_shelx_space_group_comment
;
The symmetry employed for this shelxl refinement is uniquely defined
by the following loop, which should always be used as a source of
symmetry information in preference to the above space-group names.
They are only intended as comments.
;
_shelx_estimated_absorpt_t_max 0.715
_shelx_estimated_absorpt_t_min 0.653
_olex2_refinement_description
;
1. Fixed Uiso
 At 1.2 times of:
  All C(H) groups
 At 1.5 times of:
  All O(H) groups
2. Restrained distances
 C19-Cl2 = C19-Cl1 = C19-Cl3
 1.78 with sigma of 0.02
 C19-Cl2 \\sim C19-Cl1 \\sim C19-Cl3
 with sigma of 0.02
 Cl2-Cl1 \\sim Cl1-Cl3 \\sim Cl3-Cl2
 with sigma of 0.04
3. Uiso/Uaniso restraints and constraints
C19 \\sim Cl2 \\sim Cl1 \\sim Cl3: within 2A with sigma of 0.04 and sigma for
terminal atoms of 0.08 within 2A
4. Rigid body (RIGU) restrains
 C19, Cl2, Cl1, Cl3
 with sigma for 1-2 distances of 0.004 and sigma for 1-3 distances of 0.004
5. Others
 Fixed Sof: C19(0.5) H19(0.5) Cl2(0.5) Cl1(0.5) Cl3(0.5)
6.a Ternary CH refined with riding coordinates:
 C12(H12), C11(H11), C19(H19)
6.b Aromatic/amide H refined with riding coordinates:
 C3(H3), C9(H9), C10(H10), C18(H18), C14(H14), C4(H4), C17(H17), C15(H15)
6.c Idealised tetrahedral OH refined as rotating group:
 O1(H1)
;
_olex2_submission_special_instructions 'No special instructions were received'
_site XU

loop_
_space_group_symop_operation_xyz
'x, y, z'
'-x, -y, z+1/2'
'-x, y, -z+1/2'
'x, -y, -z'
'x+1/2, y+1/2, z'
'-x+1/2, -y+1/2, z+1/2'
'-x+1/2, y+1/2, -z+1/2'
'x+1/2, -y+1/2, -z'

loop_
_atom_site_label
_atom_site_type_symbol
_atom_site_fract_x
_atom_site_fract_y
_atom_site_fract_z
_atom_site_U_iso_or_equiv
_atom_site_adp_type
_atom_site_occupancy
_atom_site_site_symmetry_order
_atom_site_calc_flag
_atom_site_refinement_flags_posn
_atom_site_refinement_flags_adp
_atom_site_refinement_flags_occupancy
_atom_site_disorder_assembly
_atom_site_disorder_group
Br1 Br 0.82075(6) 0.87822(4) 0.49666(2) 0.0578(2) Uani 1 1 d . . . . .
O1 O 0.4075(3) 0.89841(18) 0.18980(13) 0.0322(7) Uani 1 1 d . . . . .
H1 H 0.364246 0.887274 0.219547 0.048 Uiso 1 1 calc R U . . .
O2 O 0.8321(3) 0.53348(17) 0.27150(12) 0.0303(6) Uani 1 1 d . . . . .
O4 O 0.6611(4) 0.4051(2) 0.26732(16) 0.0515(9) Uani 1 1 d . . . . .
C6 C 0.6491(4) 0.7174(2) 0.21138(15) 0.0221(8) Uani 1 1 d . . . . .
C7 C 0.6931(4) 0.6486(2) 0.24787(16) 0.0234(8) Uani 1 1 d . . . . .
N1 N 0.6383(4) 0.4574(3) 0.30482(19) 0.0425(10) Uani 1 1 d . . . . .
C3 C 0.5828(5) 0.8488(3) 0.13267(17) 0.0294(9) Uani 1 1 d . . . . .
H3 H 0.560227 0.893778 0.106650 0.035 Uiso 1 1 calc R U . . .
C13 C 0.6954(4) 0.6863(2) 0.35314(16) 0.0254(8) Uani 1 1 d . . . . .
O3 O 0.5476(5) 0.4515(3) 0.3388(2) 0.0842(16) Uani 1 1 d . . . . .
C2 C 0.5094(4) 0.8400(2) 0.18361(17) 0.0260(9) Uani 1 1 d . . . . .
C5 C 0.7219(4) 0.7257(3) 0.15915(17) 0.0257(9) Uani 1 1 d . . . . .
C12 C 0.6519(4) 0.6223(2) 0.30728(15) 0.0242(8) Uani 1 1 d . . . . .
H12 H 0.552141 0.611122 0.309301 0.029 Uiso 1 1 calc R U . . .
C9 C 0.8680(4) 0.6025(3) 0.18058(18) 0.0313(10) Uani 1 1 d . . . . .
H9 H 0.939269 0.563461 0.170992 0.038 Uiso 1 1 calc R U . . .
C8 C 0.7973(4) 0.5958(3) 0.23129(17) 0.0267(8) Uani 1 1 d . . . . .
C1 C 0.5398(4) 0.7762(2) 0.22309(16) 0.0224(8) Uani 1 1 d . . . . .
C10 C 0.8288(5) 0.6685(3) 0.14534(18) 0.0334(9) Uani 1 1 d . . . . .
H10 H 0.875074 0.676078 0.110418 0.040 Uiso 1 1 calc R U . . .
C16 C 0.7716(5) 0.7980(3) 0.43892(19) 0.0361(11) Uani 1 1 d . . . . .
C18 C 0.8058(5) 0.7403(3) 0.34648(18) 0.0327(10) Uani 1 1 d . . . . .
H18 H 0.855504 0.738891 0.312037 0.039 Uiso 1 1 calc R U . . .
C14 C 0.6249(5) 0.6877(3) 0.40413(17) 0.0308(9) Uani 1 1 d . . . . .
H14 H 0.550078 0.649535 0.409347 0.037 Uiso 1 1 calc R U . . .
C4 C 0.6853(5) 0.7932(3) 0.12098(16) 0.0309(9) Uani 1 1 d . . . . .
H4 H 0.733806 0.799360 0.086480 0.037 Uiso 1 1 calc R U . . .
C17 C 0.8459(5) 0.7969(3) 0.38941(19) 0.0385(11) Uani 1 1 d . . . . .
H17 H 0.922389 0.833828 0.384756 0.046 Uiso 1 1 calc R U . . .
C11 C 0.7321(4) 0.5361(3) 0.31315(17) 0.0265(8) Uani 1 1 d . . . . .
H11 H 0.775164 0.533167 0.351423 0.032 Uiso 1 1 calc R U . . .
C15 C 0.6618(5) 0.7436(3) 0.44735(19) 0.0366(10) Uani 1 1 d . . . . .
H15 H 0.612967 0.744539 0.481990 0.044 Uiso 1 1 calc R U . . .
C19 C 0.8230(8) 0.5155(7) 0.5074(6) 0.047(3) Uani 0.5 1 d D U P A -1
H19 H 0.787098 0.553439 0.538414 0.056 Uiso 0.5 1 calc R U P A -1
Cl2 Cl 0.9239(15) 0.4373(9) 0.5400(6) 0.063(3) Uani 0.5 1 d D U P A -1
Cl1 Cl 0.6817(3) 0.47389(16) 0.47213(11) 0.0521(6) Uani 0.5 1 d D U P A -1
Cl3 Cl 0.9182(14) 0.5823(10) 0.4643(7) 0.065(3) Uani 0.5 1 d D U P A -1

loop_
_atom_site_aniso_label
_atom_site_aniso_U_11
_atom_site_aniso_U_22
_atom_site_aniso_U_33
_atom_site_aniso_U_23
_atom_site_aniso_U_13
_atom_site_aniso_U_12
Br1 0.0809(4) 0.0483(3) 0.0442(3) -0.0155(3) -0.0143(3) -0.0037(3)
O1 0.0421(18) 0.0229(15) 0.0315(15) 0.0045(12) 0.0033(13) 0.0110(13)
O2 0.0295(15) 0.0258(13) 0.0356(15) 0.0068(12) 0.0022(13) 0.0064(13)
O4 0.054(2) 0.0348(18) 0.066(2) -0.0099(17) -0.0043(19) -0.0035(17)
C6 0.025(2) 0.0183(18) 0.0227(17) -0.0010(14) -0.0005(15) -0.0018(16)
C7 0.028(2) 0.0194(17) 0.0233(17) 0.0003(14) 0.0006(16) -0.0029(16)
N1 0.045(2) 0.0269(18) 0.056(2) 0.0087(18) 0.011(2) 0.0026(18)
C3 0.041(2) 0.023(2) 0.024(2) 0.0046(15) -0.0007(17) -0.0022(18)
C13 0.029(2) 0.0218(18) 0.0256(18) 0.0035(15) -0.0030(17) 0.0039(17)
O3 0.088(3) 0.044(2) 0.121(4) 0.002(3) 0.067(3) -0.014(2)
C2 0.033(2) 0.0171(18) 0.028(2) 0.0015(16) 0.0020(17) -0.0017(16)
C5 0.031(2) 0.024(2) 0.0226(19) 0.0027(16) 0.0023(16) -0.0032(17)
C12 0.027(2) 0.0207(17) 0.0249(17) 0.0038(16) 0.0008(15) -0.0008(17)
C9 0.030(2) 0.029(2) 0.035(2) -0.0009(18) 0.0087(18) 0.0052(18)
C8 0.027(2) 0.0222(18) 0.031(2) 0.0048(15) -0.0010(16) 0.0016(16)
C1 0.027(2) 0.0167(17) 0.0236(19) 0.0007(15) 0.0016(16) -0.0028(16)
C10 0.037(2) 0.032(2) 0.031(2) 0.0023(17) 0.010(2) 0.002(2)
C16 0.047(3) 0.030(2) 0.031(2) -0.0014(18) -0.0074(19) 0.005(2)
C18 0.040(3) 0.029(2) 0.029(2) -0.0002(17) 0.002(2) -0.004(2)
C14 0.034(2) 0.031(2) 0.027(2) 0.0028(17) 0.0013(18) 0.0006(18)
C4 0.041(2) 0.027(2) 0.0252(19) 0.0039(15) 0.007(2) -0.004(2)
C17 0.043(3) 0.032(2) 0.040(2) 0.0023(19) -0.005(2) -0.008(2)
C11 0.029(2) 0.0229(18) 0.028(2) 0.0032(16) 0.0011(16) -0.0009(17)
C15 0.040(3) 0.043(3) 0.027(2) 0.0005(17) 0.000(2) 0.002(2)
C19 0.058(5) 0.034(8) 0.048(8) 0.002(5) 0.000(6) 0.008(4)
Cl2 0.080(4) 0.046(6) 0.063(3) 0.012(3) -0.004(2) 0.015(3)
Cl1 0.0498(13) 0.0489(14) 0.0575(14) 0.0050(11) -0.0095(12) -0.0051(12)
Cl3 0.057(3) 0.045(5) 0.092(6) 0.027(4) -0.011(3) -0.013(3)

loop_
_atom_type_symbol
_atom_type_description
_atom_type_scat_dispersion_real
_atom_type_scat_dispersion_imag
_atom_type_scat_source
C C 0.0137 0.0067 'International Tables Vol C Tables 4.2.6.8 and 6.1.1.4'
H H 0.0000 0.0000 'International Tables Vol C Tables 4.2.6.8 and 6.1.1.4'
Br Br -0.9338 1.0006 'International Tables Vol C Tables 4.2.6.8 and 6.1.1.4'
Cl Cl 0.3281 0.5435 'International Tables Vol C Tables 4.2.6.8 and 6.1.1.4'
N N 0.0241 0.0134 'International Tables Vol C Tables 4.2.6.8 and 6.1.1.4'
O O 0.0389 0.0241 'International Tables Vol C Tables 4.2.6.8 and 6.1.1.4'

loop_
_geom_angle_atom_site_label_1
_geom_angle_atom_site_label_2
_geom_angle_atom_site_label_3
_geom_angle
_geom_angle_site_symmetry_1
_geom_angle_site_symmetry_3
_geom_angle_publ_flag
C2 O1 H1 109.5 . . ?
C8 O2 C11 106.8(3) . . ?
C7 C6 C5 115.6(4) . . ?
C7 C6 C1 125.2(3) . . ?
C1 C6 C5 119.2(3) . . ?
C6 C7 C12 132.3(4) . . ?
C8 C7 C6 119.5(4) . . ?
C8 C7 C12 108.0(3) . . ?
O4 N1 C11 120.1(4) . . ?
O3 N1 O4 124.9(5) . . ?
O3 N1 C11 115.0(4) . . ?
C2 C3 H3 120.1 . . ?
C4 C3 H3 120.1 . . ?
C4 C3 C2 119.9(4) . . ?
C18 C13 C12 121.9(4) . . ?
C18 C13 C14 119.0(4) . . ?
C14 C13 C12 119.0(4) . . ?
O1 C2 C3 114.2(3) . . ?
O1 C2 C1 123.8(4) . . ?
C1 C2 C3 122.0(4) . . ?
C10 C5 C6 121.2(4) . . ?
C10 C5 C4 119.8(4) . . ?
C4 C5 C6 119.0(4) . . ?
C7 C12 C13 114.3(3) . . ?
C7 C12 H12 110.7 . . ?
C7 C12 C11 100.0(3) . . ?
C13 C12 H12 110.7 . . ?
C13 C12 C11 110.0(3) . . ?
C11 C12 H12 110.7 . . ?
C8 C9 H9 122.0 . . ?
C10 C9 H9 122.0 . . ?
C10 C9 C8 115.9(4) . . ?
C7 C8 O2 113.4(3) . . ?
C7 C8 C9 125.6(4) . . ?
C9 C8 O2 121.0(4) . . ?
C6 C1 C1 124.1(3) . 3_655 ?
C2 C1 C6 118.5(3) . . ?
C2 C1 C1 117.3(3) . 3_655 ?
C5 C10 H10 118.9 . . ?
C9 C10 C5 122.1(4) . . ?
C9 C10 H10 118.9 . . ?
C17 C16 Br1 118.8(4) . . ?
C17 C16 C15 122.0(4) . . ?
C15 C16 Br1 119.2(3) . . ?
C13 C18 H18 119.5 . . ?
C13 C18 C17 121.0(4) . . ?
C17 C18 H18 119.5 . . ?
C13 C14 H14 119.4 . . ?
C15 C14 C13 121.2(4) . . ?
C15 C14 H14 119.4 . . ?
C3 C4 C5 121.4(4) . . ?
C3 C4 H4 119.3 . . ?
C5 C4 H4 119.3 . . ?
C16 C17 C18 118.3(4) . . ?
C16 C17 H17 120.8 . . ?
C18 C17 H17 120.8 . . ?
O2 C11 N1 108.3(3) . . ?
O2 C11 C12 108.9(3) . . ?
O2 C11 H11 109.7 . . ?
N1 C11 C12 110.6(3) . . ?
N1 C11 H11 109.7 . . ?
C12 C11 H11 109.7 . . ?
C16 C15 C14 118.4(4) . . ?
C16 C15 H15 120.8 . . ?
C14 C15 H15 120.8 . . ?
Cl2 C19 H19 106.3 . . ?
Cl2 C19 Cl1 114.7(8) . . ?
Cl1 C19 H19 106.3 . . ?
Cl3 C19 H19 106.3 . . ?
Cl3 C19 Cl2 111.1(5) . . ?
Cl3 C19 Cl1 111.7(9) . . ?

loop_
_geom_bond_atom_site_label_1
_geom_bond_atom_site_label_2
_geom_bond_distance
_geom_bond_site_symmetry_2
_geom_bond_publ_flag
Br1 C16 1.899(4) . ?
O1 H1 0.8400 . ?
O1 C2 1.354(5) . ?
O2 C8 1.390(5) . ?
O2 C11 1.394(5) . ?
O4 N1 1.216(5) . ?
C6 C7 1.431(5) . ?
C6 C5 1.433(5) . ?
C6 C1 1.431(6) . ?
C7 C12 1.516(5) . ?
C7 C8 1.366(5) . ?
N1 O3 1.206(5) . ?
N1 C11 1.533(5) . ?
C3 H3 0.9500 . ?
C3 C2 1.411(6) . ?
C3 C4 1.351(6) . ?
C13 C12 1.524(5) . ?
C13 C18 1.378(6) . ?
C13 C14 1.391(6) . ?
C2 C1 1.386(5) . ?
C5 C10 1.410(6) . ?
C5 C4 1.419(5) . ?
C12 H12 1.0000 . ?
C12 C11 1.546(5) . ?
C9 H9 0.9500 . ?
C9 C8 1.390(6) . ?
C9 C10 1.367(6) . ?
C1 C1 1.495(7) 3_655 ?
C10 H10 0.9500 . ?
C16 C17 1.381(7) . ?
C16 C15 1.381(7) . ?
C18 H18 0.9500 . ?
C18 C17 1.392(6) . ?
C14 H14 0.9500 . ?
C14 C15 1.382(6) . ?
C4 H4 0.9500 . ?
C17 H17 0.9500 . ?
C11 H11 1.0000 . ?
C15 H15 0.9500 . ?
C19 H19 1.0000 . ?
C19 Cl2 1.738(11) . ?
C19 Cl1 1.745(8) . ?
C19 Cl3 1.724(11) . ?

loop_
_geom_torsion_atom_site_label_1
_geom_torsion_atom_site_label_2
_geom_torsion_atom_site_label_3
_geom_torsion_atom_site_label_4
_geom_torsion
_geom_torsion_site_symmetry_1
_geom_torsion_site_symmetry_2
_geom_torsion_site_symmetry_3
_geom_torsion_site_symmetry_4
_geom_torsion_publ_flag
Br1 C16 C17 C18 -177.6(3) . . . . ?
Br1 C16 C15 C14 177.9(3) . . . . ?
O1 C2 C1 C6 179.2(4) . . . . ?
O1 C2 C1 C1 -3.9(6) . . . 3_655 ?
O4 N1 C11 O2 1.7(5) . . . . ?
O4 N1 C11 C12 120.9(4) . . . . ?
C6 C7 C12 C13 -69.2(5) . . . . ?
C6 C7 C12 C11 173.3(4) . . . . ?
C6 C7 C8 O2 178.2(3) . . . . ?
C6 C7 C8 C9 0.0(6) . . . . ?
C6 C5 C10 C9 0.3(7) . . . . ?
C6 C5 C4 C3 -0.6(6) . . . . ?
C7 C6 C5 C10 0.5(6) . . . . ?
C7 C6 C5 C4 -179.3(4) . . . . ?
C7 C6 C1 C2 179.7(4) . . . . ?
C7 C6 C1 C1 3.0(6) . . . 3_655 ?
C7 C12 C11 O2 16.9(4) . . . . ?
C7 C12 C11 N1 -102.0(4) . . . . ?
C3 C2 C1 C6 -0.2(6) . . . . ?
C3 C2 C1 C1 176.7(4) . . . 3_655 ?
C13 C12 C11 O2 -103.7(4) . . . . ?
C13 C12 C11 N1 137.4(3) . . . . ?
C13 C18 C17 C16 -0.4(7) . . . . ?
C13 C14 C15 C16 -0.4(7) . . . . ?
O3 N1 C11 O2 179.2(4) . . . . ?
O3 N1 C11 C12 -61.6(5) . . . . ?
C2 C3 C4 C5 -0.4(7) . . . . ?
C5 C6 C7 C12 174.7(4) . . . . ?
C5 C6 C7 C8 -0.7(5) . . . . ?
C5 C6 C1 C2 -0.9(5) . . . . ?
C5 C6 C1 C1 -177.5(4) . . . 3_655 ?
C12 C7 C8 O2 1.8(5) . . . . ?
C12 C7 C8 C9 -176.3(4) . . . . ?
C12 C13 C18 C17 -178.5(4) . . . . ?
C12 C13 C14 C15 179.0(4) . . . . ?
C8 O2 C11 N1 103.6(3) . . . . ?
C8 O2 C11 C12 -16.7(4) . . . . ?
C8 C7 C12 C13 106.5(4) . . . . ?
C8 C7 C12 C11 -11.0(4) . . . . ?
C8 C9 C10 C5 -0.9(7) . . . . ?
C1 C6 C7 C12 -5.9(7) . . . . ?
C1 C6 C7 C8 178.8(4) . . . . ?
C1 C6 C5 C10 -179.0(4) . . . . ?
C1 C6 C5 C4 1.3(6) . . . . ?
C10 C5 C4 C3 179.6(4) . . . . ?
C10 C9 C8 O2 -177.3(4) . . . . ?
C10 C9 C8 C7 0.7(7) . . . . ?
C18 C13 C12 C7 -26.0(5) . . . . ?
C18 C13 C12 C11 85.5(4) . . . . ?
C18 C13 C14 C15 1.6(6) . . . . ?
C14 C13 C12 C7 156.7(4) . . . . ?
C14 C13 C12 C11 -91.7(4) . . . . ?
C14 C13 C18 C17 -1.2(6) . . . . ?
C4 C3 C2 O1 -178.6(4) . . . . ?
C4 C3 C2 C1 0.8(6) . . . . ?
C4 C5 C10 C9 -180.0(4) . . . . ?
C17 C16 C15 C14 -1.2(7) . . . . ?
C11 O2 C8 C7 9.6(4) . . . . ?
C11 O2 C8 C9 -172.2(4) . . . . ?
C15 C16 C17 C18 1.6(7) . . . . ?
